data_7022677
loop_
_publ_author_name
'Mullick, Amrita B.'
'Chang, Yun Min'
'Ghiviriga, Ion'
'Abboud, Khalil A.'
'Tan, Weihong'
'Veige, Adam S.'

_publ_section_title
;
 Human cancerous and healthy cell cytotoxicity studies of a chiral
 \m-dicarbene-digold(I) metallamacrocycle.
;
_journal_issue 20
_journal_name_full 'Dalton transactions (Cambridge, England : 2003)'
_journal_page_first 7440
_journal_page_last 7446
_journal_paper_doi 10.1039/c3dt32844a
_journal_volume 42
_journal_year 2013
_chemical_formula_sum 'C118 H92 Au2 F6 N8 O6 S2'
_chemical_formula_weight 2290.05
_space_group_IT_number 2
_symmetry_cell_setting triclinic
_symmetry_space_group_name_Hall '-P 1'
_symmetry_space_group_name_H-M 'P -1'
_atom_sites_solution_hydrogens geom
_atom_sites_solution_primary direct
_atom_sites_solution_secondary difmap
_audit_creation_method SHELXL-97
_audit_update_record
;
2013-01-16 # Formatted by publCIF
;
_cell_angle_alpha 89.901(3)
_cell_angle_beta 85.951(3)
_cell_angle_gamma 71.067(3)
_cell_formula_units_Z 2
_cell_length_a 13.0697(6)
_cell_length_b 18.4567(8)
_cell_length_c 25.6633(11)
_cell_measurement_reflns_used 9422
_cell_measurement_temperature 100(2)
_cell_measurement_theta_max 28.01
_cell_measurement_theta_min 2.38
_cell_volume 5839.6(5)
_computing_cell_refinement 'Bruker APEX2'
_computing_data_collection 'Bruker APEX2 (Bruker, 2008)'
_computing_data_reduction 'Bruker SAINT (Bruker, 2008)'
_computing_molecular_graphics 'Bruker SHELXTL'
_computing_publication_material 'Bruker SHELXTL'
_computing_structure_refinement 'Bruker SHELXTL'
_computing_structure_solution 'Bruker SHELXTL (Bruker, 2008)'
_diffrn_ambient_temperature 100(2)
_diffrn_measured_fraction_theta_full 1.000
_diffrn_measured_fraction_theta_max 1.000
_diffrn_measurement_device_type 'Bruker APEX-II CCD'
_diffrn_measurement_method 'phi and omega scans'
_diffrn_radiation_monochromator graphite
_diffrn_radiation_source 'fine-focus sealed tube'
_diffrn_radiation_type MoK\a
_diffrn_radiation_wavelength 0.71073
_diffrn_reflns_av_R_equivalents 0.0981
_diffrn_reflns_av_sigmaI/netI 0.0559
_diffrn_reflns_limit_h_max 16
_diffrn_reflns_limit_h_min -16
_diffrn_reflns_limit_k_max 23
_diffrn_reflns_limit_k_min -23
_diffrn_reflns_limit_l_max 33
_diffrn_reflns_limit_l_min -33
_diffrn_reflns_number 181309
_diffrn_reflns_theta_full 27.50
_diffrn_reflns_theta_max 27.50
_diffrn_reflns_theta_min 1.65
_diffrn_standards_interval_count 0
_diffrn_standards_interval_time 0
_diffrn_standards_number 0
_exptl_absorpt_coefficient_mu 2.608
_exptl_absorpt_correction_T_max 0.7589
_exptl_absorpt_correction_T_min 0.4648
_exptl_absorpt_correction_type integration
_exptl_absorpt_process_details 'Bruker SADABS'
_exptl_crystal_colour yellow
_exptl_crystal_density_diffrn 1.302
_exptl_crystal_density_method 'not measured'
_exptl_crystal_description needles
_exptl_crystal_F_000 2296
_exptl_crystal_size_max 0.35
_exptl_crystal_size_mid 0.15
_exptl_crystal_size_min 0.11
_platon_squeeze_details
;
;
_refine_diff_density_max 2.485
_refine_diff_density_min -1.018
_refine_diff_density_rms 0.110
_refine_ls_extinction_method none
_refine_ls_goodness_of_fit_ref 0.994
_refine_ls_hydrogen_treatment constr
_refine_ls_matrix_type full
_refine_ls_number_parameters 1223
_refine_ls_number_reflns 26807
_refine_ls_number_restraints 120
_refine_ls_restrained_S_all 19.168
_refine_ls_R_factor_all 0.0467
_refine_ls_R_factor_gt 0.0334
_refine_ls_shift/su_max 0.000
_refine_ls_shift/su_mean 0.000
_refine_ls_structure_factor_coef Fsqd
_refine_ls_weighting_details 'calc w=1/[\s^2^(Fo^2^)+(0.0448P)^2^] where P=(Fo^2^+2Fc^2^)/3'
_refine_ls_weighting_scheme calc
_refine_ls_wR_factor_gt 0.0826
_refine_ls_wR_factor_ref 0.0862
_reflns_number_gt 20288
_reflns_number_total 26807
_reflns_threshold_expression I>2\s(I)
_cod_data_source_file c3dt32844a.txt
_cod_data_source_block amul1
_cod_original_cell_volume 5839.6(4)
_cod_original_sg_symbol_H-M P-1
_cod_database_code 7022677

loop_
_symmetry_equiv_pos_as_xyz
'x, y, z'
'-x, -y, -z'

loop_
_atom_site_label
_atom_site_type_symbol
_atom_site_fract_x
_atom_site_fract_y
_atom_site_fract_z
_atom_site_U_iso_or_equiv
_atom_site_adp_type
_atom_site_occupancy
_atom_site_symmetry_multiplicity
_atom_site_calc_flag
_atom_site_refinement_flags
_atom_site_disorder_assembly
_atom_site_disorder_group
Au1 Au 0.56839(19) 0.39814(13) 0.22273(9) 0.0196(8) Uani 1 1 d . . .
Au2 Au 0.49454(18) 0.75138(13) 0.31505(9) 0.0174(7) Uani 1 1 d . . .
N1 N 0.700(5) 0.312(3) 0.125(2) 0.026(12) Uani 1 1 d . B .
N2 N 0.608(4) 0.430(3) 0.109(2) 0.024(12) Uani 1 1 d . . .
N3 N 0.373(4) 0.695(3) 0.237(2) 0.020(11) Uani 1 1 d . . .
N4 N 0.282(4) 0.811(3) 0.264(2) 0.020(11) Uani 1 1 d . . .
N5 N 0.629(4) 0.823(3) 0.3729(19) 0.018(11) Uani 1 1 d . . .
N6 N 0.661(4) 0.705(3) 0.3974(19) 0.017(10) Uani 1 1 d . . .
N7 N 0.495(4) 0.472(3) 0.3314(19) 0.018(11) Uani 1 1 d . . .
N8 N 0.427(4) 0.382(3) 0.3175(19) 0.018(11) Uani 1 1 d . . .
C1 C 0.634(5) 0.379(4) 0.148(3) 0.025(14) Uani 1 1 d . . .
C2 C 0.713(6) 0.320(4) 0.071(3) 0.033(17) Uani 1 1 d . . .
C3 C 0.769(7) 0.269(4) 0.031(3) 0.04(2) Uani 1 1 d . . .
H3A H 0.8081 0.2168 0.0370 0.052 Uiso 1 1 calc R . .
C4 C 0.762(8) 0.298(5) -0.019(3) 0.05(2) Uani 1 1 d . . .
H4A H 0.7979 0.2646 -0.0481 0.061 Uiso 1 1 calc R . .
C5 C 0.706(7) 0.374(5) -0.029(3) 0.04(2) Uani 1 1 d . . .
H5A H 0.7059 0.3920 -0.0639 0.053 Uiso 1 1 calc R . .
C6 C 0.651(7) 0.425(4) 0.011(3) 0.036(18) Uani 1 1 d . . .
H6A H 0.6113 0.4773 0.0048 0.044 Uiso 1 1 calc R . .
C7 C 0.656(6) 0.396(4) 0.061(3) 0.028(15) Uani 1 1 d . . .
C8 C 0.747(6) 0.242(4) 0.155(3) 0.030(16) Uani 1 1 d . . .
H8A H 0.7060 0.2526 0.1901 0.036 Uiso 0.50 1 calc PR A 1
H8B H 0.7043 0.2494 0.1897 0.036 Uiso 0.50 1 d PR A 2
C9 C 0.712(9) 0.176(5) 0.129(5) 0.03(4) Uiso 0.50 1 d PG B 1
C10 C 0.604(8) 0.187(5) 0.121(5) 0.03(4) Uiso 0.50 1 d PG B 1
H10D H 0.5504 0.2357 0.1284 0.042 Uiso 0.50 1 calc PR B 1
C11 C 0.574(7) 0.127(6) 0.102(5) 0.04(4) Uiso 0.50 1 d PG B 1
H11A H 0.5005 0.1347 0.0957 0.046 Uiso 0.50 1 calc PR B 1
C12 C 0.652(9) 0.056(5) 0.091(4) 0.03(4) Uiso 0.50 1 d PG B 1
H12A H 0.6321 0.0151 0.0775 0.041 Uiso 0.50 1 calc PR B 1
C13 C 0.760(8) 0.045(5) 0.099(5) 0.03(4) Uiso 0.50 1 d PG B 1
H13A H 0.8136 -0.0035 0.0919 0.040 Uiso 0.50 1 calc PR B 1
C14 C 0.790(7) 0.105(6) 0.119(5) 0.03(4) Uiso 0.50 1 d PG B 1
H14A H 0.8635 0.0975 0.1245 0.040 Uiso 0.50 1 calc PR B 1
C9' C 0.739(9) 0.171(5) 0.130(5) 0.02(4) Uiso 0.50 1 d PG B 2
C10' C 0.635(8) 0.177(5) 0.118(5) 0.03(3) Uiso 0.50 1 d PG B 2
H10I H 0.5769 0.2237 0.1241 0.030 Uiso 0.50 1 calc PR B 2
C11' C 0.615(7) 0.114(6) 0.097(5) 0.04(4) Uiso 0.50 1 d PG B 2
H11H H 0.5436 0.1175 0.0887 0.042 Uiso 0.50 1 calc PR B 2
C12' C 0.699(9) 0.045(5) 0.088(4) 0.03(3) Uiso 0.50 1 d PG B 2
H12B H 0.6856 0.0018 0.0740 0.035 Uiso 0.50 1 calc PR B 2
C13' C 0.803(8) 0.039(5) 0.101(5) 0.04(4) Uiso 0.50 1 d PG B 2
H13B H 0.8609 -0.0076 0.0947 0.046 Uiso 0.50 1 calc PR B 2
C14' C 0.823(7) 0.103(6) 0.122(5) 0.03(4) Uiso 0.50 1 d PG B 2
H14B H 0.8942 0.0987 0.1301 0.040 Uiso 0.50 1 calc PR B 2
C15 C 0.865(6) 0.228(4) 0.166(3) 0.037(18) Uani 1 1 d . B .
C16 C 0.941(7) 0.241(5) 0.129(4) 0.05(2) Uani 1 1 d . . .
H16A H 0.9195 0.2602 0.0956 0.061 Uiso 1 1 calc R B .
C17 C 1.048(8) 0.226(6) 0.142(5) 0.07(3) Uani 1 1 d . B .
H17A H 1.1001 0.2349 0.1168 0.087 Uiso 1 1 calc R . .
C18 C 1.079(8) 0.199(6) 0.190(6) 0.08(3) Uani 1 1 d . . .
H18A H 1.1523 0.1895 0.1983 0.090 Uiso 1 1 calc R B .
C19 C 1.005(8) 0.186(5) 0.226(5) 0.07(3) Uani 1 1 d . B .
H19A H 1.0266 0.1665 0.2596 0.083 Uiso 1 1 calc R . .
C20 C 0.898(7) 0.201(5) 0.214(4) 0.05(2) Uani 1 1 d . . .
H20A H 0.8473 0.1916 0.2395 0.061 Uiso 1 1 calc R B .
C21 C 0.536(5) 0.509(4) 0.118(2) 0.026(15) Uani 1 1 d . . .
H21A H 0.4727 0.5097 0.1409 0.031 Uiso 1 1 calc R . .
H21B H 0.5100 0.5300 0.0836 0.031 Uiso 1 1 calc R . .
C22 C 0.591(5) 0.561(4) 0.141(2) 0.023(14) Uani 1 1 d . . .
H22A H 0.6313 0.5345 0.1711 0.028 Uiso 1 1 calc R . .
C23 C 0.503(5) 0.636(4) 0.163(2) 0.025(14) Uani 1 1 d . . .
H23A H 0.4377 0.6430 0.1424 0.030 Uiso 1 1 calc R . .
C24 C 0.542(6) 0.706(4) 0.152(3) 0.033(17) Uani 1 1 d . . .
H24A H 0.4937 0.7533 0.1706 0.040 Uiso 1 1 calc R . .
C25 C 0.658(6) 0.686(4) 0.166(3) 0.034(17) Uani 1 1 d . . .
C26 C 0.700(8) 0.726(4) 0.201(3) 0.05(2) Uani 1 1 d . . .
H26A H 0.6520 0.7686 0.2214 0.055 Uiso 1 1 calc R . .
C27 C 0.810(8) 0.705(5) 0.207(4) 0.05(2) Uani 1 1 d . . .
H27A H 0.8374 0.7312 0.2307 0.064 Uiso 1 1 calc R . .
C28 C 0.880(8) 0.644(5) 0.177(3) 0.05(2) Uani 1 1 d . . .
H28A H 0.9560 0.6301 0.1801 0.060 Uiso 1 1 calc R . .
C29 C 0.841(7) 0.603(4) 0.143(3) 0.039(19) Uani 1 1 d . . .
H29A H 0.8895 0.5611 0.1231 0.047 Uiso 1 1 calc R . .
C30 C 0.730(6) 0.624(4) 0.137(3) 0.031(16) Uani 1 1 d . . .
C31 C 0.673(5) 0.584(4) 0.103(3) 0.027(15) Uani 1 1 d . . .
H31A H 0.7247 0.5392 0.0831 0.032 Uiso 1 1 calc R . .
C32 C 0.608(6) 0.645(4) 0.067(3) 0.032(16) Uani 1 1 d . . .
C33 C 0.611(6) 0.640(5) 0.013(3) 0.04(2) Uani 1 1 d . . .
H33A H 0.6568 0.5950 -0.0052 0.050 Uiso 1 1 calc R . .
C34 C 0.544(7) 0.701(6) -0.014(3) 0.06(3) Uani 1 1 d . . .
H34A H 0.5445 0.6982 -0.0506 0.069 Uiso 1 1 calc R . .
C35 C 0.478(8) 0.767(6) 0.013(4) 0.07(3) Uani 1 1 d . . .
H35A H 0.4344 0.8084 -0.0057 0.081 Uiso 1 1 calc R . .
C36 C 0.476(7) 0.772(5) 0.067(3) 0.06(3) Uani 1 1 d . . .
H36A H 0.4293 0.8166 0.0851 0.069 Uiso 1 1 calc R . .
C37 C 0.542(6) 0.711(4) 0.094(3) 0.04(2) Uani 1 1 d . . .
C38 C 0.467(5) 0.629(4) 0.220(2) 0.023(14) Uani 1 1 d . . .
H38A H 0.4481 0.5810 0.2244 0.028 Uiso 1 1 calc R . .
H38B H 0.5275 0.6254 0.2420 0.028 Uiso 1 1 calc R . .
C39 C 0.274(5) 0.716(4) 0.213(2) 0.022(14) Uani 1 1 d . . .
C40 C 0.233(6) 0.675(4) 0.180(3) 0.030(16) Uani 1 1 d . . .
H40A H 0.2707 0.6233 0.1705 0.036 Uiso 1 1 calc R . .
C41 C 0.133(6) 0.713(5) 0.162(3) 0.036(18) Uani 1 1 d . . .
H41A H 0.1006 0.6870 0.1399 0.043 Uiso 1 1 calc R . .
C42 C 0.078(6) 0.791(5) 0.176(3) 0.04(2) Uani 1 1 d . . .
H42A H 0.0106 0.8160 0.1618 0.050 Uiso 1 1 calc R . .
C43 C 0.118(5) 0.831(4) 0.210(3) 0.034(17) Uani 1 1 d . . .
H43A H 0.0796 0.8826 0.2199 0.040 Uiso 1 1 calc R . .
C44 C 0.217(5) 0.792(4) 0.229(2) 0.023(14) Uani 1 1 d . . .
C45 C 0.261(5) 0.886(4) 0.292(3) 0.023(14) Uani 1 1 d . . .
H45A H 0.3048 0.8746 0.3233 0.027 Uiso 1 1 calc R . .
C46 C 0.302(5) 0.942(4) 0.259(3) 0.025(15) Uani 1 1 d . . .
C47 C 0.326(6) 0.933(4) 0.206(3) 0.031(16) Uani 1 1 d . . .
H47A H 0.3184 0.8899 0.1885 0.037 Uiso 1 1 calc R . .
C48 C 0.360(6) 0.987(5) 0.178(3) 0.041(19) Uani 1 1 d . . .
H48A H 0.3770 0.9798 0.1415 0.049 Uiso 1 1 calc R . .
C49 C 0.370(6) 1.049(4) 0.204(3) 0.039(19) Uani 1 1 d . . .
H49A H 0.3925 1.0865 0.1846 0.046 Uiso 1 1 calc R . .
C50 C 0.347(6) 1.058(4) 0.257(3) 0.040(19) Uani 1 1 d . . .
H50A H 0.3533 1.1016 0.2741 0.047 Uiso 1 1 calc R . .
C51 C 0.314(5) 1.005(4) 0.285(3) 0.030(16) Uani 1 1 d . . .
H51A H 0.2990 1.0109 0.3220 0.036 Uiso 1 1 calc R . .
C52 C 0.142(5) 0.919(4) 0.313(3) 0.025(15) Uani 1 1 d . . .
C53 C 0.103(6) 0.879(4) 0.351(3) 0.032(16) Uani 1 1 d . . .
H53A H 0.1490 0.8314 0.3625 0.039 Uiso 1 1 calc R . .
C54 C -0.003(6) 0.910(5) 0.373(3) 0.04(2) Uani 1 1 d . . .
H54A H -0.0297 0.8829 0.3991 0.052 Uiso 1 1 calc R . .
C55 C -0.069(7) 0.980(5) 0.357(4) 0.05(2) Uani 1 1 d . . .
H55A H -0.1406 1.0009 0.3725 0.056 Uiso 1 1 calc R . .
C56 C -0.030(6) 1.019(5) 0.319(4) 0.05(2) Uani 1 1 d . . .
H56A H -0.0759 1.0668 0.3083 0.058 Uiso 1 1 calc R . .
C57 C 0.074(6) 0.989(4) 0.297(3) 0.036(18) Uani 1 1 d . . .
H57A H 0.1001 1.0157 0.2704 0.043 Uiso 1 1 calc R . .
C58 C 0.377(5) 0.753(3) 0.268(2) 0.020(13) Uani 1 1 d . . .
C59 C 0.605(5) 0.758(4) 0.365(2) 0.020(13) Uani 1 1 d . . .
C60 C 0.581(5) 0.893(3) 0.343(2) 0.021(13) Uani 1 1 d . . .
H60A H 0.5171 0.8865 0.3275 0.026 Uiso 1 1 calc R . .
C61 C 0.536(5) 0.963(3) 0.380(2) 0.021(13) Uani 1 1 d . . .
C62 C 0.452(5) 0.964(4) 0.417(3) 0.028(15) Uani 1 1 d . . .
H62A H 0.4263 0.9211 0.4192 0.033 Uiso 1 1 calc R . .
C63 C 0.407(6) 1.026(4) 0.451(3) 0.037(18) Uani 1 1 d . . .
H63A H 0.3494 1.0266 0.4758 0.044 Uiso 1 1 calc R . .
C64 C 0.445(6) 1.088(4) 0.449(3) 0.032(17) Uani 1 1 d . . .
H64A H 0.4140 1.1305 0.4724 0.039 Uiso 1 1 calc R . .
C65 C 0.527(6) 1.088(4) 0.412(3) 0.030(16) Uani 1 1 d . . .
H65A H 0.5521 1.1307 0.4102 0.035 Uiso 1 1 calc R . .
C66 C 0.573(5) 1.026(4) 0.378(3) 0.025(14) Uani 1 1 d . . .
H66A H 0.6294 1.0259 0.3525 0.029 Uiso 1 1 calc R . .
C67 C 0.658(5) 0.900(3) 0.298(2) 0.022(14) Uani 1 1 d . . .
C68 C 0.615(6) 0.922(4) 0.250(3) 0.028(15) Uani 1 1 d . . .
H68A H 0.5399 0.9319 0.2467 0.034 Uiso 1 1 calc R . .
C69 C 0.681(7) 0.930(4) 0.207(3) 0.037(19) Uani 1 1 d . . .
H69A H 0.6502 0.9453 0.1748 0.044 Uiso 1 1 calc R . .
C70 C 0.790(7) 0.916(4) 0.211(3) 0.04(2) Uani 1 1 d . . .
H70A H 0.8349 0.9210 0.1818 0.048 Uiso 1 1 calc R . .
C71 C 0.833(6) 0.894(4) 0.258(3) 0.038(18) Uani 1 1 d . . .
H71A H 0.9082 0.8848 0.2613 0.046 Uiso 1 1 calc R . .
C72 C 0.768(6) 0.886(4) 0.301(3) 0.029(15) Uani 1 1 d . . .
H72A H 0.7989 0.8703 0.3337 0.035 Uiso 1 1 calc R . .
C73 C 0.701(5) 0.813(4) 0.413(2) 0.021(13) Uani 1 1 d . . .
C74 C 0.748(5) 0.860(4) 0.436(3) 0.026(15) Uani 1 1 d . . .
H74A H 0.7340 0.9120 0.4253 0.031 Uiso 1 1 calc R . .
C75 C 0.816(5) 0.830(4) 0.474(3) 0.027(15) Uani 1 1 d . . .
H75A H 0.8504 0.8611 0.4908 0.032 Uiso 1 1 calc R . .
C76 C 0.838(5) 0.754(4) 0.490(3) 0.026(15) Uani 1 1 d . . .
H76A H 0.8844 0.7357 0.5172 0.032 Uiso 1 1 calc R . .
C77 C 0.792(5) 0.706(4) 0.467(2) 0.023(14) Uani 1 1 d . . .
H77A H 0.8065 0.6546 0.4772 0.027 Uiso 1 1 calc R . .
C78 C 0.723(5) 0.736(3) 0.428(2) 0.019(13) Uani 1 1 d . . .
C79 C 0.646(5) 0.630(3) 0.405(2) 0.020(13) Uani 1 1 d . . .
H79A H 0.5677 0.6377 0.4084 0.024 Uiso 1 1 calc R . .
H79B H 0.6769 0.6091 0.4381 0.024 Uiso 1 1 calc R . .
C80 C 0.699(5) 0.573(3) 0.361(2) 0.018(13) Uani 1 1 d . . .
H80A H 0.6825 0.6000 0.3272 0.022 Uiso 1 1 calc R . .
C81 C 0.826(5) 0.536(4) 0.360(3) 0.025(15) Uani 1 1 d . . .
H81A H 0.8624 0.5760 0.3640 0.030 Uiso 1 1 calc R . .
C82 C 0.859(5) 0.494(4) 0.308(3) 0.028(15) Uani 1 1 d . . .
C83 C 0.928(6) 0.507(5) 0.269(3) 0.04(2) Uani 1 1 d . . .
H83A H 0.9601 0.5456 0.2735 0.051 Uiso 1 1 calc R . .
C84 C 0.951(7) 0.463(5) 0.224(3) 0.05(2) Uani 1 1 d . . .
H84A H 1.0012 0.4703 0.1979 0.063 Uiso 1 1 calc R . .
C85 C 0.902(7) 0.408(5) 0.217(3) 0.05(2) Uani 1 1 d . . .
H85A H 0.9160 0.3798 0.1849 0.058 Uiso 1 1 calc R . .
C86 C 0.831(6) 0.394(4) 0.257(3) 0.040(19) Uani 1 1 d . . .
H86A H 0.7991 0.3555 0.2521 0.048 Uiso 1 1 calc R . .
C87 C 0.810(5) 0.438(4) 0.303(3) 0.026(15) Uani 1 1 d . . .
C88 C 0.740(5) 0.429(4) 0.351(3) 0.023(14) Uani 1 1 d . . .
H88A H 0.7099 0.3862 0.3463 0.028 Uiso 1 1 calc R . .
C89 C 0.810(5) 0.418(3) 0.397(2) 0.020(13) Uani 1 1 d . . .
C90 C 0.829(5) 0.358(4) 0.431(3) 0.027(15) Uani 1 1 d . . .
H90A H 0.7979 0.3185 0.4274 0.033 Uiso 1 1 calc R . .
C91 C 0.893(6) 0.357(4) 0.472(3) 0.035(17) Uani 1 1 d . . .
H91A H 0.9066 0.3164 0.4961 0.042 Uiso 1 1 calc R . .
C92 C 0.939(6) 0.414(4) 0.477(3) 0.039(19) Uani 1 1 d . . .
H92A H 0.9835 0.4118 0.5051 0.047 Uiso 1 1 calc R . .
C93 C 0.920(5) 0.474(4) 0.442(3) 0.034(17) Uani 1 1 d . . .
H93A H 0.9528 0.5123 0.4466 0.040 Uiso 1 1 calc R . .
C94 C 0.855(5) 0.477(4) 0.402(3) 0.023(14) Uani 1 1 d . . .
C95 C 0.649(5) 0.508(3) 0.362(2) 0.018(13) Uani 1 1 d . . .
H95A H 0.6158 0.5062 0.3985 0.021 Uiso 1 1 calc R . .
C96 C 0.560(5) 0.524(4) 0.325(2) 0.021(13) Uani 1 1 d . . .
H96A H 0.5111 0.5778 0.3309 0.026 Uiso 1 1 calc R . .
H96B H 0.5924 0.5196 0.2886 0.026 Uiso 1 1 calc R . .
C97 C 0.430(5) 0.469(4) 0.376(2) 0.020(13) Uani 1 1 d . . .
C98 C 0.405(5) 0.516(4) 0.421(2) 0.023(14) Uani 1 1 d . . .
H98A H 0.4339 0.5560 0.4255 0.028 Uiso 1 1 calc R . .
C99 C 0.335(6) 0.500(4) 0.459(3) 0.028(15) Uani 1 1 d . . .
H99A H 0.3151 0.5302 0.4903 0.034 Uiso 1 1 calc R . .
C100 C 0.293(6) 0.441(4) 0.451(3) 0.031(16) Uani 1 1 d . . .
H10B H 0.2458 0.4308 0.4785 0.038 Uiso 1 1 calc R . .
C101 C 0.317(6) 0.395(4) 0.407(3) 0.028(15) Uani 1 1 d . . .
H10F H 0.2870 0.3553 0.4025 0.033 Uiso 1 1 calc R . .
C102 C 0.386(5) 0.411(3) 0.368(2) 0.018(13) Uani 1 1 d . . .
C103 C 0.492(5) 0.419(3) 0.296(2) 0.018(13) Uani 1 1 d . . .
C104 C 0.411(5) 0.317(3) 0.289(2) 0.021(13) Uani 1 1 d . . .
H10C H 0.3976 0.3334 0.2523 0.025 Uiso 1 1 calc R . .
C105 C 0.310(5) 0.299(4) 0.311(3) 0.023(14) Uani 1 1 d . . .
C106 C 0.208(6) 0.348(4) 0.301(3) 0.034(17) Uani 1 1 d . . .
H10H H 0.2010 0.3914 0.2798 0.041 Uiso 1 1 calc R . .
C107 C 0.116(6) 0.334(5) 0.322(3) 0.04(2) Uani 1 1 d . . .
H10G H 0.0461 0.3667 0.3153 0.051 Uiso 1 1 calc R . .
C108 C 0.125(6) 0.272(5) 0.354(3) 0.04(2) Uani 1 1 d . . .
H10E H 0.0619 0.2635 0.3689 0.050 Uiso 1 1 calc R . .
C109 C 0.226(6) 0.222(4) 0.363(3) 0.034(17) Uani 1 1 d . . .
H10A H 0.2322 0.1788 0.3842 0.041 Uiso 1 1 calc R . .
C110 C 0.318(6) 0.235(4) 0.341(3) 0.026(15) Uani 1 1 d . . .
H11F H 0.3878 0.2003 0.3474 0.032 Uiso 1 1 calc R . .
C111 C 0.591(5) 0.235(4) 0.322(3) 0.026(15) Uani 1 1 d . . .
H11C H 0.5833 0.2720 0.3494 0.031 Uiso 1 1 calc R . .
C112 C 0.682(6) 0.169(4) 0.319(3) 0.032(17) Uani 1 1 d . . .
H11G H 0.7350 0.1609 0.3434 0.039 Uiso 1 1 calc R . .
C113 C 0.693(6) 0.115(4) 0.279(3) 0.035(18) Uani 1 1 d . . .
H11D H 0.7547 0.0696 0.2771 0.042 Uiso 1 1 calc R . .
C114 C 0.616(6) 0.127(4) 0.244(3) 0.033(17) Uani 1 1 d . . .
H11B H 0.6236 0.0895 0.2168 0.040 Uiso 1 1 calc R . .
C115 C 0.526(6) 0.193(4) 0.247(3) 0.027(15) Uani 1 1 d . . .
H11E H 0.4734 0.2008 0.2224 0.032 Uiso 1 1 calc R . .
C116 C 0.513(5) 0.248(4) 0.286(2) 0.020(13) Uani 1 1 d . . .
S1 S 0.259(2) 0.4616(16) 0.1456(10) 0.038(6) Uani 0.79(3) 1 d PD C 1
C117 C 0.262(5) 0.363(5) 0.143(3) 0.04(2) Uiso 0.79(3) 1 d PD C 1
O1 O 0.330(6) 0.467(5) 0.101(2) 0.050(11) Uiso 0.79(3) 1 d PD C 1
O2 O 0.299(6) 0.464(5) 0.196(2) 0.050(11) Uiso 0.79(3) 1 d PD C 1
O3 O 0.145(5) 0.506(4) 0.142(3) 0.050(11) Uiso 0.79(3) 1 d PD C 1
F1 F 0.196(5) 0.348(4) 0.180(2) 0.059(11) Uiso 0.79(3) 1 d PD C 1
F2 F 0.233(5) 0.342(4) 0.098(2) 0.059(11) Uiso 0.79(3) 1 d PD C 1
F3 F 0.360(5) 0.314(4) 0.149(2) 0.059(11) Uiso 0.79(3) 1 d PD C 1
S1' S 0.328(9) 0.422(6) 0.147(3) 0.038(6) Uani 0.21(3) 1 d PD C 2
C118 C 0.198(18) 0.403(11) 0.129(7) 0.10(19) Uiso 0.21(3) 1 d PD C 2
O1' O 0.34(3) 0.450(13) 0.094(6) 0.050(11) Uiso 0.21(3) 1 d PD C 2
O2' O 0.32(2) 0.479(11) 0.188(7) 0.050(11) Uiso 0.21(3) 1 d PD C 2
O3' O 0.40(2) 0.346(9) 0.156(8) 0.050(11) Uiso 0.21(3) 1 d PD C 2
F1' F 0.16(2) 0.366(12) 0.164(7) 0.059(11) Uiso 0.21(3) 1 d PD C 2
F2' F 0.21(2) 0.363(12) 0.085(7) 0.059(11) Uiso 0.21(3) 1 d PD C 2
F3' F 0.120(19) 0.469(9) 0.122(8) 0.059(11) Uiso 0.21(3) 1 d PD C 2
S2 S 0.316(10) 0.762(6) 0.440(6) 0.037(8) Uani 0.43(10) 1 d PD D 1
C119 C 0.385(9) 0.750(7) 0.499(5) 0.06(6) Uiso 0.57(10) 1 d PD D 1
F4 F 0.399(9) 0.684(7) 0.523(5) 0.051(11) Uiso 0.43(10) 1 d PD D 1
F5 F 0.483(8) 0.759(7) 0.491(5) 0.051(11) Uiso 0.43(10) 1 d PD D 1
F6 F 0.328(8) 0.806(7) 0.533(5) 0.051(11) Uiso 0.43(10) 1 d PD D 1
O4 O 0.388(11) 0.691(6) 0.415(6) 0.039(11) Uiso 0.43(10) 1 d PD D 1
O5 O 0.206(10) 0.762(8) 0.452(5) 0.039(11) Uiso 0.43(10) 1 d PD D 1
O6 O 0.324(10) 0.829(6) 0.412(5) 0.039(11) Uiso 0.43(10) 1 d PD D 1
S2' S 0.319(7) 0.756(5) 0.445(4) 0.037(8) Uani 0.57(10) 1 d PD D 2
C120 C 0.396(8) 0.729(6) 0.503(4) 0.02(4) Uiso 0.43(10) 1 d PD D 2
F4' F 0.411(7) 0.656(5) 0.514(4) 0.051(11) Uiso 0.57(10) 1 d PD D 2
F5' F 0.495(7) 0.737(5) 0.496(4) 0.051(11) Uiso 0.57(10) 1 d PD D 2
F6' F 0.347(7) 0.770(6) 0.547(3) 0.051(11) Uiso 0.57(10) 1 d PD D 2
O4' O 0.373(9) 0.697(5) 0.405(4) 0.039(11) Uiso 0.57(10) 1 d PD D 2
O5' O 0.213(8) 0.757(6) 0.465(4) 0.039(11) Uiso 0.57(10) 1 d PD D 2
O6' O 0.327(8) 0.831(5) 0.433(4) 0.039(11) Uiso 0.57(10) 1 d PD D 2

loop_
_atom_site_aniso_label
_atom_site_aniso_U_11
_atom_site_aniso_U_22
_atom_site_aniso_U_33
_atom_site_aniso_U_23
_atom_site_aniso_U_13
_atom_site_aniso_U_12
Au1 0.0212(14) 0.0191(14) 0.0153(13) -0.0001(9) -0.0009(9) -0.0021(10)
Au2 0.0179(13) 0.0141(13) 0.0185(13) 0.0013(9) -0.0021(9) -0.0027(10)
N1 0.03(3) 0.02(3) 0.02(3) 0.00(2) 0.00(2) 0.00(2)
N2 0.03(3) 0.02(3) 0.02(3) 0.00(2) 0.00(2) 0.00(2)
N3 0.02(3) 0.02(3) 0.02(3) 0.00(2) 0.00(2) 0.00(2)
N4 0.02(3) 0.02(3) 0.02(3) 0.00(2) 0.00(2) 0.00(2)
N5 0.02(3) 0.01(3) 0.02(3) 0.01(2) 0.00(2) 0.00(2)
N6 0.02(3) 0.01(2) 0.02(3) 0.00(2) 0.00(2) 0.00(2)
N7 0.02(3) 0.02(3) 0.02(3) 0.00(2) 0.00(2) 0.00(2)
N8 0.02(3) 0.02(3) 0.01(2) 0.00(2) 0.00(2) 0.00(2)
C1 0.02(3) 0.03(4) 0.02(3) 0.00(3) 0.00(3) -0.01(3)
C2 0.04(4) 0.03(4) 0.03(4) 0.00(3) 0.01(3) -0.01(3)
C3 0.06(6) 0.03(4) 0.03(4) 0.00(3) 0.01(4) 0.00(4)
C4 0.08(7) 0.03(5) 0.02(4) -0.01(3) 0.02(4) -0.01(5)
C5 0.07(6) 0.04(5) 0.02(4) 0.00(3) 0.01(4) -0.01(4)
C6 0.05(5) 0.03(4) 0.03(4) 0.00(3) 0.00(3) -0.01(4)
C7 0.04(4) 0.02(4) 0.02(3) -0.01(3) 0.00(3) -0.01(3)
C8 0.04(4) 0.02(4) 0.02(4) 0.00(3) 0.00(3) 0.00(3)
C15 0.03(4) 0.02(4) 0.05(5) 0.00(3) 0.00(4) 0.00(3)
C16 0.04(5) 0.05(5) 0.05(6) 0.00(4) 0.01(4) 0.00(4)
C17 0.03(5) 0.06(7) 0.11(9) 0.00(7) 0.02(6) 0.00(5)
C18 0.04(6) 0.05(6) 0.13(11) 0.01(7) -0.02(7) 0.00(5)
C19 0.05(6) 0.04(5) 0.12(9) 0.03(6) -0.04(6) -0.01(5)
C20 0.05(5) 0.03(5) 0.07(6) 0.02(4) -0.02(5) -0.01(4)
C21 0.03(4) 0.03(4) 0.02(3) 0.00(3) 0.00(3) 0.00(3)
C22 0.02(3) 0.02(3) 0.02(3) 0.00(3) 0.00(3) 0.00(3)
C23 0.03(4) 0.02(3) 0.02(3) 0.00(3) 0.00(3) 0.00(3)
C24 0.04(4) 0.02(3) 0.03(4) 0.00(3) 0.01(3) 0.00(3)
C25 0.05(5) 0.02(4) 0.03(4) 0.01(3) 0.01(3) -0.01(3)
C26 0.08(7) 0.03(4) 0.04(5) 0.00(3) 0.01(4) -0.03(4)
C27 0.07(7) 0.05(6) 0.05(5) 0.00(5) 0.00(5) -0.04(5)
C28 0.06(6) 0.05(5) 0.05(6) 0.01(4) -0.01(5) -0.03(5)
C29 0.04(5) 0.03(4) 0.04(5) 0.01(4) 0.00(4) -0.02(4)
C30 0.04(4) 0.02(4) 0.03(4) 0.00(3) 0.00(3) -0.01(3)
C31 0.03(4) 0.02(3) 0.02(3) 0.00(3) 0.00(3) 0.00(3)
C32 0.03(4) 0.03(4) 0.03(4) 0.01(3) 0.00(3) 0.00(3)
C33 0.04(4) 0.05(5) 0.03(4) 0.01(4) 0.01(3) 0.00(4)
C34 0.05(5) 0.08(7) 0.03(4) 0.02(5) 0.00(4) -0.01(5)
C35 0.06(6) 0.07(7) 0.05(6) 0.04(5) 0.00(5) 0.01(5)
C36 0.05(6) 0.05(5) 0.04(5) 0.02(4) 0.02(4) 0.02(4)
C37 0.05(5) 0.03(4) 0.03(4) 0.01(3) 0.01(3) 0.00(4)
C38 0.03(4) 0.01(3) 0.02(3) 0.00(3) 0.00(3) 0.00(3)
C39 0.02(3) 0.02(3) 0.02(3) 0.00(3) 0.00(3) -0.01(3)
C40 0.03(4) 0.03(4) 0.03(4) -0.01(3) 0.00(3) -0.01(3)
C41 0.03(4) 0.05(5) 0.03(4) -0.01(4) 0.00(3) -0.02(4)
C42 0.02(4) 0.06(6) 0.04(4) -0.01(4) -0.01(3) -0.01(4)
C43 0.02(4) 0.04(4) 0.03(4) -0.01(3) 0.00(3) 0.00(3)
C44 0.02(3) 0.03(4) 0.02(3) 0.00(3) 0.00(3) -0.01(3)
C45 0.02(3) 0.02(3) 0.03(3) 0.00(3) -0.01(3) 0.00(3)
C46 0.02(3) 0.02(3) 0.03(4) 0.00(3) 0.00(3) 0.00(3)
C47 0.03(4) 0.03(4) 0.04(4) 0.00(3) -0.01(3) -0.01(3)
C48 0.05(5) 0.04(5) 0.04(4) 0.02(4) -0.01(4) -0.02(4)
C49 0.04(4) 0.03(4) 0.05(5) 0.02(4) -0.01(4) -0.01(3)
C50 0.03(4) 0.02(4) 0.06(6) -0.01(4) 0.00(4) -0.01(3)
C51 0.03(4) 0.03(4) 0.04(4) -0.01(3) 0.00(3) -0.01(3)
C52 0.02(3) 0.02(4) 0.03(4) 0.00(3) 0.00(3) 0.00(3)
C53 0.03(4) 0.03(4) 0.03(4) 0.00(3) 0.00(3) -0.01(3)
C54 0.03(4) 0.05(5) 0.05(5) -0.01(4) 0.01(4) -0.02(4)
C55 0.03(4) 0.04(5) 0.07(6) -0.01(4) 0.01(4) -0.01(4)
C56 0.02(4) 0.03(5) 0.08(7) 0.00(4) 0.00(4) 0.00(3)
C57 0.02(4) 0.03(4) 0.04(5) 0.00(3) 0.00(3) 0.00(3)
C58 0.02(3) 0.02(3) 0.02(3) 0.00(2) 0.00(3) -0.01(3)
C59 0.02(3) 0.02(3) 0.02(3) 0.00(3) 0.00(3) -0.01(3)
C60 0.02(3) 0.02(3) 0.02(3) 0.01(3) -0.01(3) 0.00(3)
C61 0.02(3) 0.02(3) 0.02(3) 0.00(3) 0.00(3) 0.00(3)
C62 0.03(4) 0.02(4) 0.03(4) 0.00(3) 0.00(3) -0.01(3)
C63 0.04(4) 0.03(4) 0.04(4) 0.00(3) 0.01(4) -0.01(3)
C64 0.04(4) 0.02(4) 0.03(4) 0.00(3) 0.00(3) 0.00(3)
C65 0.03(4) 0.02(3) 0.04(4) 0.00(3) 0.00(3) -0.01(3)
C66 0.03(3) 0.02(3) 0.03(4) 0.00(3) 0.00(3) 0.00(3)
C67 0.03(4) 0.01(3) 0.02(3) 0.00(2) 0.00(3) -0.01(3)
C68 0.03(4) 0.02(3) 0.03(4) 0.00(3) 0.00(3) 0.00(3)
C69 0.05(5) 0.02(4) 0.03(4) 0.01(3) 0.00(3) 0.00(4)
C70 0.05(5) 0.03(4) 0.04(4) 0.00(3) 0.02(4) 0.00(4)
C71 0.03(4) 0.04(4) 0.04(5) 0.00(4) 0.01(3) -0.01(3)
C72 0.03(4) 0.03(4) 0.02(4) 0.00(3) 0.00(3) -0.01(3)
C73 0.02(3) 0.02(3) 0.02(3) 0.00(3) 0.00(3) 0.00(3)
C74 0.03(4) 0.02(3) 0.03(4) 0.00(3) 0.00(3) -0.01(3)
C75 0.02(3) 0.03(4) 0.03(4) 0.00(3) -0.01(3) -0.01(3)
C76 0.02(4) 0.03(4) 0.02(3) 0.00(3) -0.01(3) 0.00(3)
C77 0.02(3) 0.01(3) 0.03(3) 0.00(3) 0.00(3) 0.00(3)
C78 0.02(3) 0.02(3) 0.02(3) 0.00(3) 0.00(2) -0.01(3)
C79 0.02(3) 0.01(3) 0.02(3) 0.00(2) 0.00(3) 0.00(3)
C80 0.02(3) 0.01(3) 0.02(3) 0.00(2) 0.00(3) 0.00(2)
C81 0.02(3) 0.02(3) 0.04(4) 0.00(3) 0.00(3) -0.01(3)
C82 0.02(3) 0.02(3) 0.03(4) 0.01(3) 0.00(3) 0.00(3)
C83 0.04(4) 0.03(4) 0.05(5) 0.01(4) 0.01(4) 0.00(4)
C84 0.05(5) 0.05(6) 0.04(5) 0.01(4) 0.01(4) 0.00(4)
C85 0.04(5) 0.06(6) 0.03(4) -0.01(4) 0.00(4) 0.01(4)
C86 0.03(4) 0.04(4) 0.04(4) -0.01(4) -0.01(3) 0.01(3)
C87 0.02(3) 0.02(4) 0.02(3) 0.00(3) 0.00(3) 0.01(3)
C88 0.02(3) 0.02(3) 0.03(4) 0.00(3) 0.00(3) -0.01(3)
C89 0.01(3) 0.02(3) 0.03(3) 0.00(3) 0.00(3) 0.00(2)
C90 0.02(3) 0.02(4) 0.04(4) 0.00(3) 0.00(3) 0.00(3)
C91 0.03(4) 0.03(4) 0.03(4) 0.01(3) -0.01(3) 0.00(3)
C92 0.03(4) 0.03(4) 0.04(4) -0.01(4) -0.02(3) 0.01(3)
C93 0.02(4) 0.02(4) 0.05(5) -0.01(3) -0.01(3) 0.00(3)
C94 0.02(3) 0.02(3) 0.03(4) 0.00(3) 0.00(3) 0.00(3)
C95 0.02(3) 0.01(3) 0.02(3) 0.00(2) 0.00(2) 0.00(3)
C96 0.03(3) 0.02(3) 0.02(3) 0.00(3) 0.00(3) 0.00(3)
C97 0.02(3) 0.02(3) 0.02(3) 0.00(3) 0.00(2) 0.00(3)
C98 0.03(3) 0.02(3) 0.02(3) 0.00(3) 0.00(3) -0.01(3)
C99 0.03(4) 0.03(4) 0.02(3) 0.00(3) 0.00(3) -0.01(3)
C100 0.03(4) 0.04(4) 0.02(4) 0.00(3) 0.01(3) -0.02(3)
C101 0.03(4) 0.03(4) 0.03(4) 0.00(3) 0.00(3) -0.01(3)
C102 0.02(3) 0.02(3) 0.02(3) 0.00(2) 0.00(2) 0.00(3)
C103 0.02(3) 0.01(3) 0.02(3) 0.00(2) -0.01(2) 0.00(2)
C104 0.02(3) 0.02(3) 0.02(3) 0.00(3) -0.01(3) -0.01(3)
C105 0.02(3) 0.02(3) 0.03(3) 0.00(3) 0.00(3) -0.01(3)
C106 0.03(4) 0.03(4) 0.04(4) 0.00(3) 0.00(3) 0.00(3)
C107 0.02(4) 0.05(5) 0.05(5) 0.00(4) 0.00(4) 0.00(4)
C108 0.03(4) 0.06(5) 0.04(5) 0.00(4) 0.00(3) -0.02(4)
C109 0.03(4) 0.03(4) 0.04(4) 0.00(3) 0.00(3) -0.02(3)
C110 0.03(4) 0.02(4) 0.03(4) 0.00(3) 0.00(3) -0.01(3)
C111 0.03(4) 0.02(4) 0.03(4) 0.00(3) 0.00(3) -0.01(3)
C112 0.02(4) 0.03(4) 0.04(4) 0.01(3) 0.00(3) 0.00(3)
C113 0.03(4) 0.02(4) 0.04(5) 0.01(3) 0.01(3) 0.00(3)
C114 0.04(4) 0.02(3) 0.04(4) 0.00(3) 0.01(3) 0.00(3)
C115 0.03(4) 0.02(3) 0.03(4) 0.00(3) 0.00(3) -0.01(3)
C116 0.02(3) 0.02(3) 0.02(3) 0.00(3) 0.00(3) -0.01(3)
S1 0.038(15) 0.042(16) 0.040(13) 0.006(12) -0.007(12) -0.018(12)
S1' 0.038(15) 0.042(16) 0.040(13) 0.006(12) -0.007(12) -0.018(12)
S2 0.026(10) 0.027(14) 0.06(2) 0.014(13) -0.002(12) -0.012(10)
S2' 0.026(10) 0.027(14) 0.06(2) 0.014(13) -0.002(12) -0.012(10)

loop_
_atom_type_symbol
_atom_type_description
_atom_type_scat_dispersion_real
_atom_type_scat_dispersion_imag
_atom_type_scat_source
C C 0.0033 0.0016 'International Tables Vol C Tables 4.2.6.8 and 6.1.1.4'
H H 0.0000 0.0000 'International Tables Vol C Tables 4.2.6.8 and 6.1.1.4'
N N 0.0061 0.0033 'International Tables Vol C Tables 4.2.6.8 and 6.1.1.4'
O O 0.0106 0.0060 'International Tables Vol C Tables 4.2.6.8 and 6.1.1.4'
F F 0.0171 0.0103 'International Tables Vol C Tables 4.2.6.8 and 6.1.1.4'
S S 0.1246 0.1234 'International Tables Vol C Tables 4.2.6.8 and 6.1.1.4'
Au Au -2.0133 8.8022 'International Tables Vol C Tables 4.2.6.8 and 6.1.1.4'

loop_
_geom_angle_atom_site_label_1
_geom_angle_atom_site_label_2
_geom_angle_atom_site_label_3
_geom_angle
C103 Au1 C1 176(2)
C58 Au2 C59 175(2)
C1 N1 C2 110(6)
C1 N1 C8 123(5)
C2 N1 C8 127(5)
C1 N2 C7 111(5)
C1 N2 C21 124(5)
C7 N2 C21 125(5)
C58 N3 C39 111(5)
C58 N3 C38 124(5)
C39 N3 C38 124(5)
C58 N4 C44 111(5)
C58 N4 C45 121(5)
C44 N4 C45 128(5)
C59 N5 C73 111(5)
C59 N5 C60 122(5)
C73 N5 C60 128(5)
C59 N6 C78 111(5)
C59 N6 C79 123(5)
C78 N6 C79 125(5)
C103 N7 C97 111(5)
C103 N7 C96 125(5)
C97 N7 C96 124(5)
C103 N8 C102 111(5)
C103 N8 C104 120(5)
C102 N8 C104 129(5)
N2 C1 N1 106(5)
N2 C1 Au1 125(5)
N1 C1 Au1 129(5)
C7 C2 N1 106(6)
C7 C2 C3 121(7)
N1 C2 C3 132(7)
C4 C3 C2 116(7)
C4 C3 H3A 121.9
C2 C3 H3A 121.9
C3 C4 C5 122(7)
C3 C4 H4A 118.8
C5 C4 H4A 118.8
C6 C5 C4 121(7)
C6 C5 H5A 119.3
C4 C5 H5A 119.3
C5 C6 C7 116(7)
C5 C6 H6A 121.9
C7 C6 H6A 121.9
C2 C7 N2 106(6)
C2 C7 C6 123(6)
N2 C7 C6 131(6)
N1 C8 C9' 114(7)
N1 C8 C15 113(6)
C9' C8 C15 109(6)
N1 C8 C9 107(7)
C9' C8 C9 12(6)
C15 C8 C9 121(6)
N1 C8 H8A 105.0
C9' C8 H8A 111.1
C15 C8 H8A 105.0
C9 C8 H8A 105.0
N1 C8 H8B 107.1
C9' C8 H8B 107.1
C15 C8 H8B 107.1
C9 C8 H8B 101.0
H8A C8 H8B 4.1
C10 C9 C14 120.0
C10 C9 C8 121(7)
C14 C9 C8 119(7)
C9 C10 C11 120.0
C9 C10 H10D 120.0
C11 C10 H10D 120.0
C10 C11 C12 120.0
C10 C11 H11A 120.0
C12 C11 H11A 120.0
C13 C12 C11 120.0
C13 C12 H12A 120.0
C11 C12 H12A 120.0
C12 C13 C14 120.0
C12 C13 H13A 120.0
C14 C13 H13A 120.0
C13 C14 C9 120.0
C13 C14 H14A 120.0
C9 C14 H14A 120.0
C10' C9' C14' 120.0
C10' C9' C8 114(7)
C14' C9' C8 126(7)
C9' C10' C11' 120.0
C9' C10' H10I 120.0
C11' C10' H10I 120.0
C12' C11' C10' 120.0
C12' C11' H11H 120.0
C10' C11' H11H 120.0
C11' C12' C13' 120.0
C11' C12' H12B 120.0
C13' C12' H12B 120.0
C12' C13' C14' 120.0
C12' C13' H13B 120.0
C14' C13' H13B 120.0
C13' C14' C9' 120.0
C13' C14' H14B 120.0
C9' C14' H14B 120.0
C20 C15 C16 119(8)
C20 C15 C8 118(7)
C16 C15 C8 123(7)
C15 C16 C17 119(9)
C15 C16 H16A 120.3
C17 C16 H16A 120.3
C18 C17 C16 121(10)
C18 C17 H17A 119.6
C16 C17 H17A 119.7
C17 C18 C19 12(1)
C17 C18 H18A 120.0
C19 C18 H18A 120.0
C18 C19 C20 12(1)
C18 C19 H19A 120.1
C20 C19 H19A 120.1
C15 C20 C19 121(9)
C15 C20 H20A 119.4
C19 C20 H20A 119.4
N2 C21 C22 113(5)
N2 C21 H21A 108.9
C22 C21 H21A 108.9
N2 C21 H21B 108.9
C22 C21 H21B 108.9
H21A C21 H21B 107.7
C21 C22 C23 109(5)
C21 C22 C31 115(5)
C23 C22 C31 109(5)
C21 C22 H22A 108.1
C23 C22 H22A 108.1
C31 C22 H22A 108.1
C38 C23 C22 112(5)
C38 C23 C24 114(5)
C22 C23 C24 109(5)
C38 C23 H23A 107.1
C22 C23 H23A 107.1
C24 C23 H23A 107.1
C25 C24 C37 108(6)
C25 C24 C23 110(6)
C37 C24 C23 102(6)
C25 C24 H24A 112.2
C37 C24 H24A 112.2
C23 C24 H24A 112.2
C30 C25 C26 119(7)
C30 C25 C24 113(7)
C26 C25 C24 128(7)
C27 C26 C25 120(8)
C27 C26 H26A 119.9
C25 C26 H26A 119.9
C26 C27 C28 120(8)
C26 C27 H27A 119.8
C28 C27 H27A 119.8
C27 C28 C29 120(9)
C27 C28 H28A 119.8
C29 C28 H28A 119.8
C28 C29 C30 120(8)
C28 C29 H29A 119.8
C30 C29 H29A 119.8
C29 C30 C25 120(7)
C29 C30 C31 127(6)
C25 C30 C31 113(7)
C32 C31 C30 107(6)
C32 C31 C22 108(5)
C30 C31 C22 105(5)
C32 C31 H31A 112.2
C30 C31 H31A 112.2
C22 C31 H31A 112.2
C33 C32 C37 120(7)
C33 C32 C31 127(7)
C37 C32 C31 113(6)
C32 C33 C34 119(8)
C32 C33 H33A 120.6
C34 C33 H33A 120.6
C35 C34 C33 121(8)
C35 C34 H34A 119.6
C33 C34 H34A 119.6
C36 C35 C34 121(8)
C36 C35 H35A 119.7
C34 C35 H35A 119.7
C35 C36 C37 119(8)
C35 C36 H36A 120.4
C37 C36 H36A 120.4
C36 C37 C32 121(7)
C36 C37 C24 126(7)
C32 C37 C24 113(6)
N3 C38 C23 110(5)
N3 C38 H38A 109.7
C23 C38 H38A 109.7
N3 C38 H38B 109.7
C23 C38 H38B 109.7
H38A C38 H38B 108.2
C40 C39 N3 131(6)
C40 C39 C44 123(6)
N3 C39 C44 106(5)
C39 C40 C41 117(7)
C39 C40 H40A 121.6
C41 C40 H40A 121.6
C40 C41 C42 121(7)
C40 C41 H41A 119.5
C42 C41 H41A 119.5
C43 C42 C41 122(7)
C43 C42 H42A 118.9
C41 C42 H42A 118.9
C42 C43 C44 117(7)
C42 C43 H43A 121.5
C44 C43 H43A 121.5
C43 C44 N4 134(6)
C43 C44 C39 120(6)
N4 C44 C39 106(5)
N4 C45 C46 112(5)
N4 C45 C52 111(5)
C46 C45 C52 114(5)
N4 C45 H45A 106.2
C46 C45 H45A 106.2
C52 C45 H45A 106.2
C47 C46 C51 119(7)
C47 C46 C45 123(6)
C51 C46 C45 118(6)
C46 C47 C48 121(7)
C46 C47 H47A 119.7
C48 C47 H47A 119.7
C49 C48 C47 120(7)
C49 C48 H48A 120.0
C47 C48 H48A 120.0
C50 C49 C48 120(7)
C50 C49 H49A 120.2
C48 C49 H49A 120.2
C49 C50 C51 121(7)
C49 C50 H50A 119.4
C51 C50 H50A 119.4
C50 C51 C46 119(7)
C50 C51 H51A 120.3
C46 C51 H51A 120.3
C53 C52 C57 120(6)
C53 C52 C45 118(6)
C57 C52 C45 122(6)
C52 C53 C54 120(7)
C52 C53 H53A 120.2
C54 C53 H53A 120.2
C55 C54 C53 120(8)
C55 C54 H54A 119.9
C53 C54 H54A 119.9
C56 C55 C54 120(8)
C56 C55 H55A 120.1
C54 C55 H55A 120.1
C55 C56 C57 121(8)
C55 C56 H56A 119.7
C57 C56 H56A 119.7
C56 C57 C52 120(7)
C56 C57 H57A 120.0
C52 C57 H57A 120.0
N3 C58 N4 107(5)
N3 C58 Au2 127(5)
N4 C58 Au2 126(4)
N6 C59 N5 107(5)
N6 C59 Au2 130(4)
N5 C59 Au2 123(4)
N5 C60 C67 111(5)
N5 C60 C61 111(5)
C67 C60 C61 116(5)
N5 C60 H60A 105.8
C67 C60 H60A 105.8
C61 C60 H60A 105.8
C66 C61 C62 119(6)
C66 C61 C60 123(6)
C62 C61 C60 118(6)
C63 C62 C61 120(6)
C63 C62 H62A 120.0
C61 C62 H62A 120.0
C64 C63 C62 121(7)
C64 C63 H63A 119.6
C62 C63 H63A 119.6
C65 C64 C63 119(7)
C65 C64 H64A 120.3
C63 C64 H64A 120.3
C64 C65 C66 120(6)
C64 C65 H65A 119.8
C66 C65 H65A 119.8
C61 C66 C65 120(6)
C61 C66 H66A 119.9
C65 C66 H66A 119.9
C68 C67 C72 119(6)
C68 C67 C60 118(6)
C72 C67 C60 123(6)
C69 C68 C67 121(7)
C69 C68 H68A 119.6
C67 C68 H68A 119.6
C70 C69 C68 120(7)
C70 C69 H69A 119.9
C68 C69 H69A 119.9
C71 C70 C69 119(7)
C71 C70 H70A 120.3
C69 C70 H70A 120.3
C70 C71 C72 121(7)
C70 C71 H71A 119.6
C72 C71 H71A 119.6
C67 C72 C71 120(7)
C67 C72 H72A 120.0
C71 C72 H72A 120.0
C74 C73 C78 121(6)
C74 C73 N5 133(6)
C78 C73 N5 105(5)
C75 C74 C73 117(6)
C75 C74 H74A 121.6
C73 C74 H74A 121.6
C74 C75 C76 122(6)
C74 C75 H75A 118.9
C76 C75 H75A 118.9
C77 C76 C75 121(6)
C77 C76 H76A 119.4
C75 C76 H76A 119.4
C76 C77 C78 117(6)
C76 C77 H77A 121.4
C78 C77 H77A 121.4
C77 C78 N6 133(6)
C77 C78 C73 121(6)
N6 C78 C73 106(5)
N6 C79 C80 114(5)
N6 C79 H79A 108.8
C80 C79 H79A 108.8
N6 C79 H79B 108.8
C80 C79 H79B 108.8
H79A C79 H79B 107.7
C79 C80 C95 110(5)
C79 C80 C81 115(5)
C95 C80 C81 109(5)
C79 C80 H80A 107.6
C95 C80 H80A 107.6
C81 C80 H80A 107.6
C94 C81 C82 107(5)
C94 C81 C80 110(5)
C82 C81 C80 104(5)
C94 C81 H81A 112.0
C82 C81 H81A 112.0
C80 C81 H81A 112.0
C83 C82 C87 121(7)
C83 C82 C81 126(7)
C87 C82 C81 113(6)
C84 C83 C82 119(8)
C84 C83 H83A 120.3
C82 C83 H83A 120.3
C83 C84 C85 121(8)
C83 C84 H84A 119.6
C85 C84 H84A 119.6
C84 C85 C86 120(8)
C84 C85 H85A 119.8
C86 C85 H85A 119.8
C87 C86 C85 119(8)
C87 C86 H86A 120.7
C85 C86 H86A 120.7
C82 C87 C86 120(7)
C82 C87 C88 114(6)
C86 C87 C88 126(7)
C89 C88 C87 107(5)
C89 C88 C95 104(5)
C87 C88 C95 108(5)
C89 C88 H88A 112.3
C87 C88 H88A 112.3
C95 C88 H88A 112.3
C90 C89 C94 121(6)
C90 C89 C88 126(6)
C94 C89 C88 113(6)
C91 C90 C89 119(6)
C91 C90 H90A 120.5
C89 C90 H90A 120.5
C92 C91 C90 120(7)
C92 C91 H91A 119.9
C90 C91 H91A 119.9
C91 C92 C93 121(7)
C91 C92 H92A 119.4
C93 C92 H92A 119.4
C94 C93 C92 120(7)
C94 C93 H93A 120.1
C92 C93 H93A 120.1
C93 C94 C89 119(6)
C93 C94 C81 128(6)
C89 C94 C81 114(6)
C96 C95 C80 110(5)
C96 C95 C88 113(5)
C80 C95 C88 110(5)
C96 C95 H95A 108.1
C80 C95 H95A 108.1
C88 C95 H95A 108.1
N7 C96 C95 112(5)
N7 C96 H96A 109.1
C95 C96 H96A 109.1
N7 C96 H96B 109.1
C95 C96 H96B 109.1
H96A C96 H96B 107.9
N7 C97 C102 107(5)
N7 C97 C98 130(6)
C102 C97 C98 123(6)
C99 C98 C97 117(6)
C99 C98 H98A 121.7
C97 C98 H98A 121.7
C98 C99 C100 121(6)
C98 C99 H99A 119.7
C100 C99 H99A 119.7
C101 C100 C99 123(6)
C101 C100 H10B 118.5
C99 C100 H10B 118.5
C100 C101 C102 117(6)
C100 C101 H10F 121.5
C102 C101 H10F 121.5
C97 C102 C101 120(6)
C97 C102 N8 105(5)
C101 C102 N8 135(6)
N7 C103 N8 106(5)
N7 C103 Au1 128(4)
N8 C103 Au1 125(4)
N8 C104 C116 111(5)
N8 C104 C105 112(5)
C116 C104 C105 113(5)
N8 C104 H10C 106.8
C116 C104 H10C 106.8
C105 C104 H10C 106.8
C110 C105 C106 119(6)
C110 C105 C104 122(6)
C106 C105 C104 119(6)
C107 C106 C105 120(7)
C107 C106 H10H 120.2
C105 C106 H10H 120.2
C108 C107 C106 121(7)
C108 C107 H10G 119.7
C106 C107 H10G 119.7
C107 C108 C109 120(7)
C107 C108 H10E 119.8
C109 C108 H10E 119.8
C108 C109 C110 120(7)
C108 C109 H10A 120.2
C110 C109 H10A 120.2
C109 C110 C105 121(7)
C109 C110 H11F 119.7
C105 C110 H11F 119.7
C116 C111 C112 120(6)
C116 C111 H11C 119.8
C112 C111 H11C 119.8
C113 C112 C111 120(7)
C113 C112 H11G 120.0
C111 C112 H11G 120.0
C114 C113 C112 120(7)
C114 C113 H11D 120.0
C112 C113 H11D 120.0
C113 C114 C115 120(7)
C113 C114 H11B 120.1
C115 C114 H11B 120.1
C114 C115 C116 121(7)
C114 C115 H11E 119.5
C116 C115 H11E 119.5
C111 C116 C115 119(6)
C111 C116 C104 123(6)
C115 C116 C104 118(6)
O2 S1 O1 116(4)
O2 S1 O3 114(4)
O1 S1 O3 115(4)
O2 S1 C117 101(4)
O1 S1 C117 104(4)
O3 S1 C117 104(4)
F2 C117 F1 106(6)
F2 C117 F3 105(6)
F1 C117 F3 106(6)
F2 C117 S1 115(6)
F1 C117 S1 112(6)
F3 C117 S1 112(6)
O3' S1' O2' 116(10)
O3' S1' O1' 114(10)
O2' S1' O1' 113(8)
O3' S1' C118 101(10)
O2' S1' C118 117(10)
O1' S1' C118 92(10)
F3' C118 F2' 106(10)
F3' C118 F1' 106(10)
F2' C118 F1' 106(10)
F3' C118 S1' 111(10)
F2' C118 S1' 112(10)
F1' C118 S1' 116(10)
O5 S2 O6 114(7)
O5 S2 O4 114(6)
O6 S2 O4 112(6)
O5 S2 C119 109(9)
O6 S2 C119 110(9)
O4 S2 C119 95(10)
F6 C119 F4 107(8)
F6 C119 F5 106(8)
F4 C119 F5 107(8)
F6 C119 S2 109(10)
F4 C119 S2 116(10)
F5 C119 S2 112(10)
O5' S2' O6' 115(5)
O5' S2' O4' 116(6)
O6' S2' O4' 114(5)
O5' S2' C120 101(7)
O6' S2' C120 103(7)
O4' S2' C120 106(7)
F6' C120 F5' 107(7)
F6' C120 F4' 106(8)
F5' C120 F4' 107(8)
F6' C120 S2' 114(8)
F5' C120 S2' 112(8)
F4' C120 S2' 110(8)

loop_
_geom_bond_atom_site_label_1
_geom_bond_atom_site_label_2
_geom_bond_distance
Au1 C103 2.03(6)
Au1 C1 2.03(6)
Au2 C58 2.01(6)
Au2 C59 2.02(6)
N1 C1 1.36(8)
N1 C2 1.39(8)
N1 C8 1.48(8)
N2 C1 1.35(8)
N2 C7 1.39(8)
N2 C21 1.47(8)
N3 C58 1.35(7)
N3 C39 1.41(8)
N3 C38 1.47(8)
N4 C58 1.36(8)
N4 C44 1.40(8)
N4 C45 1.49(8)
N5 C59 1.36(7)
N5 C73 1.41(8)
N5 C60 1.48(7)
N6 C59 1.34(8)
N6 C78 1.40(7)
N6 C79 1.47(7)
N7 C103 1.35(7)
N7 C97 1.39(8)
N7 C96 1.48(8)
N8 C103 1.36(8)
N8 C102 1.40(8)
N8 C104 1.48(7)
C2 C7 1.39(10)
C2 C3 1.4(1)
C3 C4 1.39(11)
C3 H3A 0.9500
C4 C5 1.39(11)
C4 H4A 0.9500
C5 C6 1.39(10)
C5 H5A 0.9500
C6 C7 1.39(10)
C6 H6A 0.9500
C8 C9' 1.49(10)
C8 C15 1.52(10)
C8 C9 1.59(10)
C8 H8A 1.0000
C8 H8B 1.0000
C9 C10 1.3900
C9 C14 1.3900
C10 C11 1.3900
C10 H10D 0.9500
C11 C12 1.3900
C11 H11A 0.9500
C12 C13 1.3900
C12 H12A 0.9500
C13 C14 1.3900
C13 H13A 0.9500
C14 H14A 0.9500
C9' C10' 1.3900
C9' C14' 1.3900
C10' C11' 1.3900
C10' H10I 0.9500
C11' C12' 1.3900
C11' H11H 0.9500
C12' C13' 1.3900
C12' H12B 0.9500
C13' C14' 1.3900
C13' H13B 0.9500
C14' H14B 0.9500
C15 C20 1.39(11)
C15 C16 1.40(11)
C16 C17 1.41(13)
C16 H16A 0.9500
C17 C18 1.37(15)
C17 H17A 0.9500
C18 C19 1.38(15)
C18 H18A 0.9500
C19 C20 1.39(12)
C19 H19A 0.9500
C20 H20A 0.9500
C21 C22 1.52(9)
C21 H21A 0.9900
C21 H21B 0.9900
C22 C23 1.55(8)
C22 C31 1.56(9)
C22 H22A 1.0000
C23 C38 1.52(9)
C23 C24 1.56(9)
C23 H23A 1.0000
C24 C25 1.50(11)
C24 C37 1.5(1)
C24 H24A 1.0000
C25 C30 1.4(1)
C25 C26 1.41(11)
C26 C27 1.38(12)
C26 H26A 0.9500
C27 C28 1.38(13)
C27 H27A 0.9500
C28 C29 1.38(11)
C28 H28A 0.9500
C29 C30 1.39(10)
C29 H29A 0.9500
C30 C31 1.52(10)
C31 C32 1.51(9)
C31 H31A 1.0000
C32 C33 1.38(10)
C32 C37 1.4(1)
C33 C34 1.41(11)
C33 H33A 0.9500
C34 C35 1.38(13)
C34 H34A 0.9500
C35 C36 1.38(13)
C35 H35A 0.9500
C36 C37 1.39(10)
C36 H36A 0.9500
C38 H38A 0.9900
C38 H38B 0.9900
C39 C40 1.38(9)
C39 C44 1.41(9)
C40 C41 1.38(10)
C40 H40A 0.9500
C41 C42 1.41(11)
C41 H41A 0.9500
C42 C43 1.38(10)
C42 H42A 0.9500
C43 C44 1.39(9)
C43 H43A 0.9500
C45 C46 1.53(9)
C45 C52 1.54(9)
C45 H45A 1.0000
C46 C47 1.37(10)
C46 C51 1.40(9)
C47 C48 1.4(1)
C47 H47A 0.9500
C48 C49 1.38(11)
C48 H48A 0.9500
C49 C50 1.37(11)
C49 H49A 0.9500
C50 C51 1.39(10)
C50 H50A 0.9500
C51 H51A 0.9500
C52 C53 1.38(10)
C52 C57 1.39(10)
C53 C54 1.39(10)
C53 H53A 0.9500
C54 C55 1.37(11)
C54 H54A 0.9500
C55 C56 1.37(12)
C55 H55A 0.9500
C56 C57 1.38(10)
C56 H56A 0.9500
C57 H57A 0.9500
C60 C67 1.52(9)
C60 C61 1.53(8)
C60 H60A 1.0000
C61 C66 1.39(9)
C61 C62 1.39(9)
C62 C63 1.39(9)
C62 H62A 0.9500
C63 C64 1.38(10)
C63 H63A 0.9500
C64 C65 1.37(10)
C64 H64A 0.9500
C65 C66 1.40(9)
C65 H65A 0.9500
C66 H66A 0.9500
C67 C68 1.38(9)
C67 C72 1.39(9)
C68 C69 1.38(10)
C68 H68A 0.9500
C69 C70 1.38(11)
C69 H69A 0.9500
C70 C71 1.37(11)
C70 H70A 0.9500
C71 C72 1.39(10)
C71 H71A 0.9500
C72 H72A 0.9500
C73 C74 1.38(9)
C73 C78 1.40(8)
C74 C75 1.38(9)
C74 H74A 0.9500
C75 C76 1.39(9)
C75 H75A 0.9500
C76 C77 1.38(9)
C76 H76A 0.9500
C77 C78 1.39(9)
C77 H77A 0.9500
C79 C80 1.52(8)
C79 H79A 0.9900
C79 H79B 0.9900
C80 C95 1.55(8)
C80 C81 1.57(9)
C80 H80A 1.0000
C81 C94 1.51(9)
C81 C82 1.51(9)
C81 H81A 1.0000
C82 C83 1.38(10)
C82 C87 1.39(10)
C83 C84 1.37(12)
C83 H83A 0.9500
C84 C85 1.38(13)
C84 H84A 0.9500
C85 C86 1.41(11)
C85 H85A 0.9500
C86 C87 1.39(9)
C86 H86A 0.9500
C87 C88 1.52(9)
C88 C89 1.51(9)
C88 C95 1.56(8)
C88 H88A 1.0000
C89 C90 1.39(9)
C89 C94 1.41(9)
C90 C91 1.38(10)
C90 H90A 0.9500
C91 C92 1.37(11)
C91 H91A 0.9500
C92 C93 1.39(11)
C92 H92A 0.9500
C93 C94 1.38(9)
C93 H93A 0.9500
C95 C96 1.52(8)
C95 H95A 1.0000
C96 H96A 0.9900
C96 H96B 0.9900
C97 C102 1.39(8)
C97 C98 1.39(8)
C98 C99 1.38(9)
C98 H98A 0.9500
C99 C100 1.40(9)
C99 H99A 0.9500
C100 C101 1.38(9)
C100 H10B 0.9500
C101 C102 1.40(9)
C101 H10F 0.9500
C104 C116 1.52(8)
C104 C105 1.53(9)
C104 H10C 1.0000
C105 C110 1.39(9)
C105 C106 1.39(9)
C106 C107 1.39(10)
C106 H10H 0.9500
C107 C108 1.37(11)
C107 H10G 0.9500
C108 C109 1.38(11)
C108 H10E 0.9500
C109 C110 1.38(9)
C109 H10A 0.9500
C110 H11F 0.9500
C111 C116 1.39(9)
C111 C112 1.39(9)
C111 H11C 0.9500
C112 C113 1.39(10)
C112 H11G 0.9500
C113 C114 1.38(10)
C113 H11D 0.9500
C114 C115 1.39(9)
C114 H11B 0.9500
C115 C116 1.39(9)
C115 H11E 0.9500
S1 O2 1.44(6)
S1 O1 1.44(6)
S1 O3 1.46(6)
S1 C117 1.81(10)
C117 F2 1.33(7)
C117 F1 1.34(7)
C117 F3 1.34(7)
S1' O3' 1.43(17)
S1' O2' 1.45(9)
S1' O1' 1.47(9)
S1' C118 1.9(3)
C118 F3' 1.33(9)
C118 F2' 1.33(9)
C118 F1' 1.33(9)
S2 O5 1.45(7)
S2 O6 1.46(7)
S2 O4 1.46(7)
S2 C119 1.8(2)
C119 F6 1.34(8)
C119 F4 1.34(8)
C119 F5 1.34(8)
S2' O5' 1.44(6)
S2' O6' 1.45(6)
S2' O4' 1.46(6)
S2' C120 1.84(17)
C120 F6' 1.33(7)
C120 F5' 1.34(7)
C120 F4' 1.34(8)

loop_
_platon_squeeze_void_nr
_platon_squeeze_void_average_x
_platon_squeeze_void_average_y
_platon_squeeze_void_average_z
_platon_squeeze_void_volume
_platon_squeeze_void_count_electrons
_platon_squeeze_void_content
1 -0.006 -0.001 0.000 827 174 ' '
2 0.000 0.000 0.500 267 63 ' '
3 -0.093 0.363 0.665 153 47 ' '
4 0.093 0.637 0.335 153 44 ' '
